data_4104101
loop_
_publ_author_name
'Itaru Nakamura'
'Yusuke Sato'
'Masahiro Terada'

_publ_contact_author_address
;

Department of Chemistry
Graduate School of Science
Tohoku University
Sendai 980-8578
Japan
;
_publ_contact_author_email
;
itaru-n@mail.tains.tohoku.ac.jp
;
_publ_contact_author_name
;
Itaru Nakamura
;
_publ_contact_author_phone
;
+81(0)22 7956754
;
_publ_section_title
;
 Platinum-Catalyzed Dehydroalkoxylation-Cyclization Cascade via N-O Bond
 Cleavage
;
_journal_name_full 'Journal of the American Chemical Society'
_journal_page_first 4198
_journal_page_last 4199
_journal_paper_doi 10.1021/ja900174t
_journal_volume 131
_journal_year 2009
_chemical_formula_moiety 'C23 H18 N2 O2 '
_chemical_formula_sum 'C23 H18 N2 O2'
_chemical_formula_weight 354.41
_space_group_IT_number 2
_symmetry_cell_setting triclinic
_symmetry_Int_Tables_number 2
_symmetry_space_group_name_Hall '-P 1'
_symmetry_space_group_name_H-M 'P -1'
_cell_angle_alpha 69.1766
_cell_angle_beta 80.9397
_cell_angle_gamma 86.5353
_cell_formula_units_Z 2
_cell_length_a 6.2669
_cell_length_b 9.2991
_cell_length_c 15.9031
_cell_measurement_reflns_used 2425
_cell_measurement_temperature 173.1
_cell_measurement_theta_max 27.5
_cell_measurement_theta_min 3.4
_cell_volume 855.423
_computing_cell_refinement CrystalClear
_computing_data_collection CrystalClear
_computing_data_reduction CrystalStructure
_computing_publication_material 'CrystalStructure 3.8'
_computing_structure_refinement CRYSTALS
_computing_structure_solution SIR2004
_diffrn_detector_area_resol_mean 29.26
_diffrn_measured_fraction_theta_full 0.986
_diffrn_measured_fraction_theta_max 0.986
_diffrn_measurement_device_type 'Rigaku Saturn'
_diffrn_measurement_method \w
_diffrn_radiation_type 'Mo K\a'
_diffrn_radiation_wavelength 0.71070
_diffrn_reflns_av_R_equivalents 0.044
_diffrn_reflns_limit_h_max 8
_diffrn_reflns_limit_h_min -7
_diffrn_reflns_limit_k_max 12
_diffrn_reflns_limit_k_min -12
_diffrn_reflns_limit_l_max 20
_diffrn_reflns_limit_l_min -20
_diffrn_reflns_number 12305
_diffrn_reflns_theta_full 27.47
_diffrn_reflns_theta_max 27.47
_exptl_absorpt_coefficient_mu 0.089
_exptl_absorpt_correction_T_max 0.982
_exptl_absorpt_correction_T_min 0.976
_exptl_absorpt_correction_type numerical
_exptl_absorpt_process_details
;
    Higashi, T. (1999). Program for Absorption Correction.
    Rigaku Corporation, Tokyo, Japan.
;
_exptl_crystal_colour colorless
_exptl_crystal_density_diffrn 1.376
_exptl_crystal_density_method 'not measured'
_exptl_crystal_description prism
_exptl_crystal_F_000 372.00
_exptl_crystal_size_max 0.20
_exptl_crystal_size_mid 0.20
_exptl_crystal_size_min 0.20
_refine_diff_density_max 0.43
_refine_diff_density_min -0.39
_refine_ls_extinction_method none
_refine_ls_goodness_of_fit_ref 1.003
_refine_ls_hydrogen_treatment noref
_refine_ls_number_parameters 262
_refine_ls_number_reflns 3858
_refine_ls_R_factor_gt 0.0645
_refine_ls_shift/su_max 0.0000
_refine_ls_structure_factor_coef Fsqd
_refine_ls_weighting_details 'w = 1/[0.0067Fo^2^ + 1.0000\s(Fo^2^)]/(4Fo^2^)'
_refine_ls_weighting_scheme calc
_refine_ls_wR_factor_ref 0.2228
_reflns_number_gt 2977
_reflns_number_total 3856
_reflns_threshold_expression F^2^>2.0\s(F^2^)
_cod_data_source_file ja900174t_si_002.cif
_cod_data_source_block '___a'
_cod_original_cell_volume 855.4230
_cod_original_formula_sum 'C23 H18 N2 O2 '
_cod_database_code 4104101

loop_
_symmetry_equiv_pos_site_id
_symmetry_equiv_pos_as_xyz
1 +X,+Y,+Z
2 -X,-Y,-Z

loop_
_atom_site_label
_atom_site_type_symbol
_atom_site_fract_x
_atom_site_fract_y
_atom_site_fract_z
_atom_site_U_iso_or_equiv
_atom_site_adp_type
_atom_site_occupancy
_atom_site_symmetry_multiplicity
_atom_site_calc_flag
_atom_site_refinement_flags
O1 O 0.7301(2) 0.86738(18) 0.51383(10) 0.0329(4) Uani 1.00 1 d .
O2 O 0.5298(2) 0.02060(17) 1.13487(10) 0.0297(3) Uani 1.00 1 d .
N1 N 0.4608(2) 0.69155(19) 0.55089(11) 0.0218(4) Uani 1.00 1 d .
N2 N 0.7064(2) 0.67228(19) 0.65103(11) 0.0201(4) Uani 1.00 1 d .
C1 C 0.3519(3) 0.3247(2) 0.74511(14) 0.0231(4) Uani 1.00 1 d .
C2 C 0.1943(3) 0.2615(2) 0.71775(14) 0.0268(5) Uani 1.00 1 d .
C3 C 0.1192(3) 0.3423(2) 0.63585(16) 0.0316(5) Uani 1.00 1 d .
C4 C 0.2060(3) 0.4847(2) 0.58122(15) 0.0276(5) Uani 1.00 1 d .
C5 C 0.3673(3) 0.5493(2) 0.60794(13) 0.0205(4) Uani 1.00 1 d .
C6 C 0.6379(3) 0.7523(2) 0.56713(13) 0.0214(4) Uani 1.00 1 d .
C7 C 0.8732(3) 0.7185(2) 0.68517(13) 0.0206(4) Uani 1.00 1 d .
C8 C 1.0149(3) 0.8436(2) 0.64644(15) 0.0259(5) Uani 1.00 1 d .
C9 C 1.1624(3) 0.8582(2) 0.69881(16) 0.0293(5) Uani 1.00 1 d .
C10 C 1.1685(3) 0.7543(2) 0.78805(16) 0.0297(5) Uani 1.00 1 d .
C11 C 1.0248(3) 0.6330(2) 0.82653(14) 0.0249(4) Uani 1.00 1 d .
C12 C 0.8759(3) 0.6126(2) 0.77419(13) 0.0204(4) Uani 1.00 1 d .
C13 C 0.7088(3) 0.5005(2) 0.79427(13) 0.0199(4) Uani 1.00 1 d .
C14 C 0.6089(3) 0.5386(2) 0.71789(13) 0.0186(4) Uani 1.00 1 d .
C15 C 0.4401(3) 0.4693(2) 0.69190(13) 0.0194(4) Uani 1.00 1 d .
C16 C 0.3746(3) 0.7791(2) 0.46673(14) 0.0284(5) Uani 1.00 1 d .
C17 C 0.6587(3) 0.3751(2) 0.88301(13) 0.0204(4) Uani 1.00 1 d .
C18 C 0.4549(3) 0.3627(2) 0.93492(14) 0.0283(5) Uani 1.00 1 d .
C19 C 0.4039(3) 0.2461(2) 1.01850(14) 0.0277(5) Uani 1.00 1 d .
C20 C 0.5598(3) 0.1392(2) 1.05328(13) 0.0216(4) Uani 1.00 1 d .
C21 C 0.7674(3) 0.1525(2) 1.00387(14) 0.0288(5) Uani 1.00 1 d .
C22 C 0.8150(3) 0.2682(2) 0.92047(14) 0.0264(5) Uani 1.00 1 d .
C23 C 0.3240(4) 0.0100(2) 1.18951(16) 0.0375(6) Uani 1.00 1 d .
H1 H 0.3995 0.2651 0.7988 0.027 Uiso 1.00 1 c R
H2 H 0.1382 0.1688 0.7545 0.031 Uiso 1.00 1 c R
H3 H 0.0163 0.2934 0.6132 0.038 Uiso 1.00 1 c R
H4 H 0.1575 0.5366 0.5280 0.033 Uiso 1.00 1 c R
H5 H 1.0065 0.9284 0.5804 0.031 Uiso 1.00 1 c R
H6 H 1.2608 0.9411 0.6767 0.036 Uiso 1.00 1 c R
H7 H 1.2657 0.7686 0.8259 0.038 Uiso 1.00 1 c R
H8 H 1.0214 0.5514 0.8909 0.030 Uiso 1.00 1 c R
H9 H 0.2037 0.7823 0.4804 0.033 Uiso 1.00 1 c R
H10 H 0.3960 0.7225 0.4255 0.033 Uiso 1.00 1 c R
H11 H 0.4550 0.8764 0.4366 0.033 Uiso 1.00 1 c R
H12 H 0.3355 0.4327 0.9065 0.031 Uiso 1.00 1 c R
H13 H 0.2653 0.2521 1.0536 0.031 Uiso 1.00 1 c R
H14 H 0.8687 0.0624 1.0281 0.032 Uiso 1.00 1 c R
H15 H 0.9633 0.2684 0.8900 0.030 Uiso 1.00 1 c R
H16 H 0.2155 -0.0049 1.1579 0.040 Uiso 1.00 1 c R
H17 H 0.3242 -0.0743 1.2450 0.040 Uiso 1.00 1 c R
H18 H 0.2952 0.1024 1.2021 0.040 Uiso 1.00 1 c R

loop_
_atom_site_aniso_label
_atom_site_aniso_U_11
_atom_site_aniso_U_22
_atom_site_aniso_U_33
_atom_site_aniso_U_12
_atom_site_aniso_U_13
_atom_site_aniso_U_23
O1 0.0434(9) 0.0248(8) 0.0240(8) -0.0122(7) -0.0048(6) 0.0011(6)
O2 0.0327(8) 0.0257(7) 0.0210(7) 0.0026(6) 0.0014(6) 0.0008(6)
N1 0.0263(9) 0.0199(8) 0.0163(8) -0.0016(6) -0.0049(6) -0.0020(6)
N2 0.0220(8) 0.0190(8) 0.0175(8) -0.0043(6) -0.0024(6) -0.0039(6)
C1 0.0254(10) 0.0216(9) 0.0205(9) -0.0031(7) -0.0007(7) -0.0058(7)
C2 0.0270(10) 0.0242(10) 0.0270(10) -0.0086(8) -0.0001(8) -0.0067(8)
C3 0.0307(11) 0.0341(12) 0.0310(11) -0.0084(9) -0.0065(9) -0.0106(9)
C4 0.0286(11) 0.0287(11) 0.0250(10) -0.0037(8) -0.0080(8) -0.0067(8)
C5 0.0224(9) 0.0193(9) 0.0185(9) -0.0001(7) -0.0007(7) -0.0060(7)
C6 0.0272(10) 0.0178(9) 0.0172(9) -0.0017(7) -0.0011(7) -0.0042(7)
C7 0.0190(9) 0.0211(9) 0.0223(9) 0.0000(7) -0.0014(7) -0.0090(8)
C8 0.0274(11) 0.0222(10) 0.0273(10) -0.0057(8) 0.0031(8) -0.0097(8)
C9 0.0260(11) 0.0279(11) 0.0368(12) -0.0092(8) 0.0034(9) -0.0165(9)
C10 0.0253(10) 0.0335(11) 0.0368(12) -0.0032(9) -0.0065(9) -0.0189(10)
C11 0.0203(9) 0.0295(10) 0.0267(10) 0.0013(8) -0.0048(8) -0.0116(8)
C12 0.0193(9) 0.0199(9) 0.0211(9) 0.0018(7) -0.0008(7) -0.0072(7)
C13 0.0196(9) 0.0198(9) 0.0190(9) 0.0004(7) -0.0030(7) -0.0053(7)
C14 0.0194(9) 0.0163(8) 0.0175(8) -0.0027(7) 0.0005(7) -0.0038(7)
C15 0.0183(9) 0.0206(9) 0.0188(9) -0.0003(7) -0.0007(7) -0.0072(7)
C16 0.0360(12) 0.0261(10) 0.0208(10) -0.0007(9) -0.0099(8) -0.0031(8)
C17 0.0214(9) 0.0222(9) 0.0171(9) -0.0017(7) -0.0037(7) -0.0056(7)
C18 0.0224(10) 0.0291(11) 0.0248(10) 0.0071(8) -0.0027(8) -0.0005(8)
C19 0.0222(10) 0.0315(11) 0.0223(10) 0.0053(8) 0.0013(8) -0.0037(8)
C20 0.0272(10) 0.0197(9) 0.0160(9) 0.0001(7) -0.0027(7) -0.0041(7)
C21 0.0273(11) 0.0288(11) 0.0238(10) 0.0096(8) -0.0046(8) -0.0024(8)
C22 0.0224(10) 0.0298(11) 0.0216(10) 0.0039(8) 0.0001(7) -0.0044(8)
C23 0.0409(13) 0.0304(12) 0.0277(11) 0.0003(10) 0.0096(10) 0.0002(9)

loop_
_atom_type_symbol
_atom_type_description
_atom_type_scat_dispersion_real
_atom_type_scat_dispersion_imag
_atom_type_scat_source
C C 0.003 0.002
;
International Tables for Crystallography
(1992, Vol. C, Tables 4.2.6.8 and 6.1.1.4)
;
H H 0.000 0.000
;
International Tables for Crystallography
(1992, Vol. C, Table 6.1.1.4)
;
N N 0.006 0.003
;
International Tables for Crystallography
(1992, Vol. C, Tables 4.2.6.8 and 6.1.1.4)
;
O O 0.011 0.006
;
International Tables for Crystallography
(1992, Vol. C, Tables 4.2.6.8 and 6.1.1.4)
;

loop_
_geom_angle_atom_site_label_1
_geom_angle_atom_site_label_2
_geom_angle_atom_site_label_3
_geom_angle
_geom_angle_publ_flag
C(20) O(2) C(23) 117.23(14) yes
C(5) N(1) C(6) 123.75(15) yes
C(5) N(1) C(16) 119.65(16) yes
C(6) N(1) C(16) 116.53(13) yes
C(6) N(2) C(7) 125.30(14) yes
C(6) N(2) C(14) 125.58(16) yes
C(7) N(2) C(14) 108.97(15) yes
C(2) C(1) C(15) 121.39(18) yes
C(1) C(2) C(3) 119.79(15) yes
C(2) C(3) C(4) 120.0(2) yes
C(3) C(4) C(5) 120.68(19) yes
N(1) C(5) C(4) 120.63(16) yes
N(1) C(5) C(15) 119.92(18) yes
C(4) C(5) C(15) 119.43(15) yes
O(1) C(6) N(1) 123.56(17) yes
O(1) C(6) N(2) 121.30(19) yes
N(1) C(6) N(2) 115.13(14) yes
N(2) C(7) C(8) 131.17(17) yes
N(2) C(7) C(12) 106.49(15) yes
C(8) C(7) C(12) 122.3(2) yes
C(7) C(8) C(9) 117.05(17) yes
C(8) C(9) C(10) 121.85(16) yes
C(9) C(10) C(11) 120.7(2) yes
C(10) C(11) C(12) 118.85(17) yes
C(7) C(12) C(11) 119.16(16) yes
C(7) C(12) C(13) 108.76(18) yes
C(11) C(12) C(13) 132.06(15) yes
C(12) C(13) C(14) 106.82(14) yes
C(12) C(13) C(17) 123.81(18) yes
C(14) C(13) C(17) 129.33(18) yes
N(2) C(14) C(13) 108.96(17) yes
N(2) C(14) C(15) 116.38(16) yes
C(13) C(14) C(15) 134.59(15) yes
C(1) C(15) C(5) 118.68(19) yes
C(1) C(15) C(14) 122.93(17) yes
C(5) C(15) C(14) 118.35(14) yes
C(13) C(17) C(18) 121.21(15) yes
C(13) C(17) C(22) 121.73(16) yes
C(18) C(17) C(22) 117.00(15) yes
C(17) C(18) C(19) 122.31(16) yes
C(18) C(19) C(20) 119.66(16) yes
O(2) C(20) C(19) 125.05(15) yes
O(2) C(20) C(21) 115.91(15) yes
C(19) C(20) C(21) 119.01(15) yes
C(20) C(21) C(22) 120.62(16) yes
C(17) C(22) C(21) 121.33(16) yes
C(2) C(1) H(1) 116.4 no
C(15) C(1) H(1) 122.2 no
C(1) C(2) H(2) 119.1 no
C(3) C(2) H(2) 121.1 no
C(2) C(3) H(3) 120.0 no
C(4) C(3) H(3) 119.6 no
C(3) C(4) H(4) 119.8 no
C(5) C(4) H(4) 119.5 no
C(7) C(8) H(5) 122.5 no
C(9) C(8) H(5) 120.4 no
C(8) C(9) H(6) 120.9 no
C(10) C(9) H(6) 117.2 no
C(9) C(10) H(7) 121.6 no
C(11) C(10) H(7) 117.5 no
C(10) C(11) H(8) 125.1 no
C(12) C(11) H(8) 116.0 no
N(1) C(16) H(9) 109.3 no
N(1) C(16) H(10) 110.2 no
N(1) C(16) H(11) 108.8 no
H(9) C(16) H(10) 101.3 no
H(9) C(16) H(11) 119.3 no
H(10) C(16) H(11) 107.5 no
C(17) C(18) H(12) 118.1 no
C(19) C(18) H(12) 119.0 no
C(18) C(19) H(13) 117.4 no
C(20) C(19) H(13) 122.4 no
C(20) C(21) H(14) 115.4 no
C(22) C(21) H(14) 123.2 no
C(17) C(22) H(15) 123.2 no
C(21) C(22) H(15) 115.4 no
O(2) C(23) H(16) 109.5 no
O(2) C(23) H(17) 109.5 no
O(2) C(23) H(18) 109.4 no
H(16) C(23) H(17) 109.5 no
H(16) C(23) H(18) 109.5 no
H(17) C(23) H(18) 109.4 no

loop_
_geom_bond_atom_site_label_1
_geom_bond_atom_site_label_2
_geom_bond_distance
_geom_bond_publ_flag
O(1) C(6) 1.214(2) yes
O(2) C(20) 1.366(2) yes
O(2) C(23) 1.425(2) yes
N(1) C(5) 1.410(2) yes
N(1) C(6) 1.374(2) yes
N(1) C(16) 1.465(2) yes
N(2) C(6) 1.398(2) yes
N(2) C(7) 1.404(2) yes
N(2) C(14) 1.413(2) yes
C(1) C(2) 1.377(3) yes
C(1) C(15) 1.401(2) yes
C(2) C(3) 1.392(2) yes
C(3) C(4) 1.387(2) yes
C(4) C(5) 1.398(3) yes
C(5) C(15) 1.410(2) yes
C(7) C(8) 1.402(2) yes
C(7) C(12) 1.410(2) yes
C(8) C(9) 1.380(3) yes
C(9) C(10) 1.410(2) yes
C(10) C(11) 1.384(2) yes
C(11) C(12) 1.406(3) yes
C(12) C(13) 1.441(2) yes
C(13) C(14) 1.378(2) yes
C(13) C(17) 1.478(2) yes
C(14) C(15) 1.454(3) yes
C(17) C(18) 1.394(2) yes
C(17) C(22) 1.396(2) yes
C(18) C(19) 1.389(2) yes
C(19) C(20) 1.382(2) yes
C(20) C(21) 1.398(2) yes
C(21) C(22) 1.380(2) yes
C(1) H(1) 0.921 no
C(2) H(2) 0.907 no
C(3) H(3) 0.989 no
C(4) H(4) 0.903 no
C(8) H(5) 1.073 no
C(9) H(6) 0.946 no
C(10) H(7) 0.966 no
C(11) H(8) 1.033 no
C(16) H(9) 1.060 no
C(16) H(10) 0.966 no
C(16) H(11) 0.986 no
C(18) H(12) 1.013 no
C(19) H(13) 0.966 no
C(21) H(14) 1.018 no
C(22) H(15) 0.978 no
C(23) H(16) 0.950 no
C(23) H(17) 0.950 no
C(23) H(18) 0.950 no

loop_
_geom_contact_atom_site_label_1
_geom_contact_atom_site_label_2
_geom_contact_distance
_geom_contact_site_symmetry_2
O(1) N(1) 2.281(2) .
O(1) N(2) 2.2782(19) .
O(1) C(3) 3.568(3) 2_666
O(1) C(5) 3.571(2) .
O(1) C(7) 2.843(2) .
O(1) C(8) 2.913(2) .
O(1) C(8) 3.262(2) 2_776
O(1) C(9) 3.429(2) 2_776
O(1) C(14) 3.592(2) .
O(1) C(16) 2.717(2) .
O(1) C(16) 3.425(2) 2_676
O(2) C(1) 3.210(2) 2_657
O(2) C(2) 3.424(2) 2_657
O(2) C(10) 3.534(3) 2_767
O(2) C(19) 2.438(2) .
O(2) C(21) 2.343(2) .
N(1) O(1) 2.281(2) .
N(1) N(2) 2.339(2) .
N(1) C(4) 2.440(2) .
N(1) C(4) 3.480(2) 2_666
N(1) C(8) 3.439(2) 1_455
N(1) C(9) 3.505(2) 1_455
N(1) C(14) 2.805(2) .
N(1) C(15) 2.442(2) .
N(2) O(1) 2.2782(19) .
N(2) N(1) 2.339(2) .
N(2) C(5) 2.757(2) .
N(2) C(8) 2.555(2) .
N(2) C(11) 3.584(2) .
N(2) C(12) 2.255(2) .
N(2) C(13) 2.272(2) .
N(2) C(15) 2.437(2) .
C(1) O(2) 3.210(2) 2_657
C(1) C(3) 2.396(3) .
C(1) C(4) 2.770(2) .
C(1) C(5) 2.418(2) .
C(1) C(13) 3.192(3) .
C(1) C(14) 2.509(2) .
C(1) C(17) 3.301(3) .
C(1) C(18) 3.325(3) .
C(1) C(23) 3.535(2) 2_657
C(2) O(2) 3.424(2) 2_657
C(2) C(4) 2.407(2) .
C(2) C(5) 2.796(2) .
C(2) C(15) 2.423(2) .
C(3) O(1) 3.568(3) 2_666
C(3) C(1) 2.396(3) .
C(3) C(5) 2.420(2) .
C(3) C(15) 2.799(3) .
C(4) N(1) 2.440(2) .
C(4) N(1) 3.480(2) 2_666
C(4) C(1) 2.770(2) .
C(4) C(2) 2.407(2) .
C(4) C(7) 3.568(2) 1_455
C(4) C(15) 2.425(3) .
C(4) C(16) 2.851(2) .
C(5) O(1) 3.571(2) .
C(5) N(2) 2.757(2) .
C(5) C(1) 2.418(2) .
C(5) C(2) 2.796(2) .
C(5) C(3) 2.420(2) .
C(5) C(6) 2.456(2) .
C(5) C(8) 3.574(2) 1_455
C(5) C(14) 2.460(3) .
C(5) C(16) 2.486(2) .
C(6) C(5) 2.456(2) .
C(6) C(7) 2.489(3) .
C(6) C(8) 3.136(3) .
C(6) C(14) 2.500(2) .
C(6) C(15) 2.882(2) .
C(6) C(16) 2.415(3) .
C(7) O(1) 2.843(2) .
C(7) C(4) 3.568(2) 1_655
C(7) C(6) 2.489(3) .
C(7) C(9) 2.372(3) .
C(7) C(10) 2.762(3) .
C(7) C(11) 2.429(2) .
C(7) C(13) 2.317(2) .
C(7) C(14) 2.293(2) .
C(8) O(1) 2.913(2) .
C(8) O(1) 3.262(2) 2_776
C(8) N(1) 3.439(2) 1_655
C(8) N(2) 2.555(2) .
C(8) C(5) 3.574(2) 1_655
C(8) C(6) 3.136(3) .
C(8) C(10) 2.438(3) .
C(8) C(11) 2.845(2) .
C(8) C(12) 2.463(2) .
C(8) C(16) 3.555(3) 1_655
C(9) O(1) 3.429(2) 2_776
C(9) N(1) 3.505(2) 1_655
C(9) C(7) 2.372(3) .
C(9) C(11) 2.428(2) .
C(9) C(12) 2.784(2) .
C(10) O(2) 3.534(3) 2_767
C(10) C(7) 2.762(3) .
C(10) C(8) 2.438(3) .
C(10) C(12) 2.403(3) .
C(10) C(14) 3.583(2) 1_655
C(11) N(2) 3.584(2) .
C(11) C(7) 2.429(2) .
C(11) C(8) 2.845(2) .
C(11) C(9) 2.428(2) .
C(11) C(13) 2.601(3) .
C(11) C(17) 3.210(2) .
C(11) C(22) 3.433(2) .
C(12) N(2) 2.255(2) .
C(12) C(8) 2.463(2) .
C(12) C(9) 2.784(2) .
C(12) C(10) 2.403(3) .
C(12) C(14) 2.264(3) .
C(12) C(17) 2.575(2) .
C(12) C(22) 3.223(2) .
C(13) N(2) 2.272(2) .
C(13) C(1) 3.192(3) .
C(13) C(7) 2.317(2) .
C(13) C(11) 2.601(3) .
C(13) C(15) 2.613(3) .
C(13) C(18) 2.503(2) .
C(13) C(22) 2.510(2) .
C(14) O(1) 3.592(2) .
C(14) N(1) 2.805(2) .
C(14) C(1) 2.509(2) .
C(14) C(5) 2.460(3) .
C(14) C(6) 2.500(2) .
C(14) C(7) 2.293(2) .
C(14) C(10) 3.583(2) 1_455
C(14) C(12) 2.264(3) .
C(14) C(17) 2.582(2) .
C(14) C(18) 3.263(2) .
C(15) N(1) 2.442(2) .
C(15) N(2) 2.437(2) .
C(15) C(2) 2.423(2) .
C(15) C(3) 2.799(3) .
C(15) C(4) 2.425(3) .
C(15) C(6) 2.882(2) .
C(15) C(13) 2.613(3) .
C(15) C(17) 3.340(2) .
C(16) O(1) 2.717(2) .
C(16) O(1) 3.425(2) 2_676
C(16) C(4) 2.851(2) .
C(16) C(5) 2.486(2) .
C(16) C(6) 2.415(3) .
C(16) C(8) 3.555(3) 1_455
C(17) C(1) 3.301(3) .
C(17) C(11) 3.210(2) .
C(17) C(12) 2.575(2) .
C(17) C(14) 2.582(2) .
C(17) C(15) 3.340(2) .
C(17) C(19) 2.438(2) .
C(17) C(20) 2.818(2) .
C(17) C(21) 2.420(2) .
C(18) C(1) 3.325(3) .
C(18) C(13) 2.503(2) .
C(18) C(14) 3.263(2) .
C(18) C(20) 2.395(2) .
C(18) C(21) 2.747(2) .
C(18) C(22) 2.379(2) .
C(19) O(2) 2.438(2) .
C(19) C(17) 2.438(2) .
C(19) C(21) 2.396(2) .
C(19) C(22) 2.772(2) .
C(19) C(23) 2.815(2) .
C(20) C(17) 2.818(2) .
C(20) C(18) 2.395(2) .
C(20) C(22) 2.413(2) .
C(20) C(23) 2.383(2) .
C(21) O(2) 2.343(2) .
C(21) C(17) 2.420(2) .
C(21) C(18) 2.747(2) .
C(21) C(19) 2.396(2) .
C(22) C(11) 3.433(2) .
C(22) C(12) 3.223(2) .
C(22) C(13) 2.510(2) .
C(22) C(18) 2.379(2) .
C(22) C(19) 2.772(2) .
C(22) C(20) 2.413(2) .
C(23) C(1) 3.535(2) 2_657
C(23) C(19) 2.815(2) .
C(23) C(20) 2.383(2) .
O(1) H(3) 3.113 2_666
O(1) H(5) 2.359 .
O(1) H(5) 2.481 2_776
O(1) H(6) 2.912 2_776
O(1) H(9) 3.600 .
O(1) H(9) 3.039 1_655
O(1) H(9) 3.344 2_676
O(1) H(10) 3.284 .
O(1) H(11) 2.250 .
O(1) H(11) 2.891 2_676
O(2) H(1) 2.526 2_657
O(2) H(2) 3.006 2_657
O(2) H(6) 3.589 2_767
O(2) H(7) 2.702 2_767
O(2) H(13) 2.705 .
O(2) H(14) 2.458 .
O(2) H(16) 1.959 .
O(2) H(17) 1.958 .
O(2) H(18) 1.957 .
N(1) H(4) 2.597 .
N(1) H(4) 3.483 2_666
N(1) H(5) 3.568 1_455
N(1) H(9) 2.073 .
N(1) H(10) 2.014 .
N(1) H(11) 2.013 .
N(2) H(5) 2.906 .
C(1) H(2) 1.984 .
C(1) H(3) 3.287 .
C(1) H(10) 3.076 2_666
C(1) H(12) 3.057 .
C(1) H(15) 3.007 1_455
C(1) H(17) 2.973 2_657
C(2) H(1) 1.968 .
C(2) H(3) 2.071 .
C(2) H(4) 3.219 .
C(2) H(6) 3.259 1_445
C(2) H(10) 3.125 2_666
C(2) H(11) 3.563 2_666
C(2) H(15) 2.910 1_455
C(2) H(16) 3.462 2_557
C(2) H(17) 3.418 2_657
C(3) H(1) 3.205 .
C(3) H(2) 2.015 .
C(3) H(4) 1.996 .
C(3) H(4) 3.188 2_566
C(3) H(9) 3.441 2_566
C(3) H(10) 3.132 2_666
C(3) H(11) 3.553 2_666
C(4) H(2) 3.230 .
C(4) H(3) 2.064 .
C(4) H(3) 3.497 2_566
C(4) H(4) 3.129 2_566
C(4) H(9) 2.660 .
C(4) H(10) 2.817 .
C(4) H(10) 3.070 2_666
C(5) H(1) 3.265 .
C(5) H(3) 3.308 .
C(5) H(4) 2.003 .
C(5) H(9) 2.669 .
C(5) H(10) 2.755 .
C(5) H(10) 3.021 2_666
C(5) H(11) 3.289 .
C(6) H(3) 3.449 2_666
C(6) H(5) 2.986 .
C(6) H(6) 3.476 1_455
C(6) H(9) 3.194 .
C(6) H(9) 3.586 1_655
C(6) H(10) 3.003 .
C(6) H(11) 2.417 .
C(6) H(11) 3.448 2_676
C(7) H(5) 2.175 .
C(7) H(6) 3.242 .
C(7) H(8) 3.339 .
C(7) H(9) 3.449 1_655
C(7) H(18) 2.901 2_667
C(8) H(5) 3.494 2_776
C(8) H(6) 2.035 .
C(8) H(7) 3.312 .
C(8) H(9) 2.950 1_655
C(8) H(18) 3.016 2_667
C(9) H(2) 3.297 1_665
C(9) H(5) 2.134 .
C(9) H(7) 2.085 .
C(9) H(8) 3.393 .
C(9) H(11) 3.433 2_776
C(9) H(16) 3.575 2_667
C(9) H(18) 3.115 2_667
C(10) H(5) 3.408 .
C(10) H(6) 2.025 .
C(10) H(8) 2.151 .
C(10) H(12) 3.134 1_655
C(10) H(13) 3.390 2_667
C(10) H(16) 3.472 2_667
C(10) H(18) 3.128 2_667
C(11) H(6) 3.259 .
C(11) H(7) 2.021 .
C(11) H(12) 2.745 1_655
C(11) H(13) 2.864 2_667
C(11) H(15) 3.204 .
C(11) H(18) 3.030 2_667
C(12) H(5) 3.443 .
C(12) H(7) 3.265 .
C(12) H(8) 2.078 .
C(12) H(13) 3.379 2_667
C(12) H(15) 3.139 .
C(12) H(18) 2.925 2_667
C(13) H(1) 2.985 .
C(13) H(8) 2.829 .
C(13) H(12) 2.668 .
C(13) H(15) 2.745 .
C(14) H(1) 2.719 .
C(14) H(12) 3.064 .
C(15) H(1) 2.046 .
C(15) H(2) 3.232 .
C(15) H(4) 3.238 .
C(15) H(10) 3.044 2_666
C(15) H(12) 3.269 .
C(16) H(3) 3.140 2_566
C(16) H(4) 2.505 .
C(16) H(5) 3.256 1_455
C(16) H(5) 3.463 2_676
C(16) H(6) 3.471 2_776
C(16) H(17) 3.358 1_564
C(17) H(1) 2.709 .
C(17) H(8) 2.925 .
C(17) H(12) 2.074 .
C(17) H(13) 3.282 .
C(17) H(14) 3.352 .
C(17) H(15) 2.098 .
C(18) H(1) 2.702 .
C(18) H(8) 3.178 1_455
C(18) H(13) 2.023 .
C(18) H(15) 3.498 1_455
C(18) H(15) 3.290 .
C(19) H(1) 3.440 .
C(19) H(7) 3.430 2_767
C(19) H(8) 3.583 2_667
C(19) H(12) 2.079 .
C(19) H(14) 3.283 .
C(19) H(16) 2.754 .
C(19) H(18) 2.736 .
C(20) H(7) 2.751 2_767
C(20) H(12) 3.304 .
C(20) H(13) 2.068 .
C(20) H(14) 2.052 .
C(20) H(15) 3.265 .
C(20) H(16) 2.618 .
C(20) H(17) 3.170 .
C(20) H(18) 2.593 .
C(21) H(7) 3.021 2_767
C(21) H(13) 3.282 .
C(21) H(13) 3.587 1_655
C(21) H(14) 3.043 2_757
C(21) H(15) 2.005 .
C(21) H(16) 3.305 2_657
C(22) H(1) 3.487 .
C(22) H(2) 3.428 1_655
C(22) H(8) 2.858 .
C(22) H(12) 3.291 .
C(22) H(14) 2.117 .
C(22) H(14) 3.469 2_757
C(22) H(16) 3.144 2_657
C(23) H(1) 2.968 2_657
C(23) H(2) 3.266 2_557
C(23) H(7) 3.316 2_767
C(23) H(13) 2.562 .
H(1) O(2) 2.526 2_657
H(1) C(2) 1.968 .
H(1) C(3) 3.205 .
H(1) C(5) 3.265 .
H(1) C(13) 2.985 .
H(1) C(14) 2.719 .
H(1) C(15) 2.046 .
H(1) C(17) 2.709 .
H(1) C(18) 2.702 .
H(1) C(19) 3.440 .
H(1) C(22) 3.487 .
H(1) C(23) 2.968 2_657
H(1) H(2) 2.229 .
H(1) H(10) 3.559 2_666
H(1) H(12) 2.670 .
H(1) H(14) 3.589 2_657
H(1) H(15) 2.890 1_455
H(1) H(16) 3.284 2_657
H(1) H(17) 2.600 2_657
H(2) O(2) 3.006 2_657
H(2) C(1) 1.984 .
H(2) C(3) 2.015 .
H(2) C(4) 3.230 .
H(2) C(9) 3.297 1_445
H(2) C(15) 3.232 .
H(2) C(22) 3.428 1_455
H(2) C(23) 3.266 2_557
H(2) H(1) 2.229 .
H(2) H(3) 2.358 .
H(2) H(6) 2.823 1_445
H(2) H(7) 3.564 1_445
H(2) H(14) 3.355 2_657
H(2) H(15) 2.694 1_455
H(2) H(16) 2.665 2_557
H(2) H(17) 3.077 2_557
H(2) H(17) 3.431 2_657
H(3) O(1) 3.113 2_666
H(3) C(1) 3.287 .
H(3) C(2) 2.071 .
H(3) C(4) 2.064 .
H(3) C(4) 3.497 2_566
H(3) C(5) 3.308 .
H(3) C(6) 3.449 2_666
H(3) C(16) 3.140 2_566
H(3) H(2) 2.358 .
H(3) H(4) 2.328 .
H(3) H(4) 2.601 2_566
H(3) H(6) 3.410 1_445
H(3) H(9) 2.474 2_566
H(3) H(10) 2.773 2_566
H(3) H(17) 3.088 2_557
H(4) N(1) 2.597 .
H(4) N(1) 3.483 2_666
H(4) C(2) 3.219 .
H(4) C(3) 1.996 .
H(4) C(3) 3.188 2_566
H(4) C(4) 3.129 2_566
H(4) C(5) 2.003 .
H(4) C(15) 3.238 .
H(4) C(16) 2.505 .
H(4) H(3) 2.328 .
H(4) H(3) 2.601 2_566
H(4) H(4) 2.510 2_566
H(4) H(9) 2.158 .
H(4) H(10) 2.328 .
H(4) H(10) 3.571 2_666
H(4) H(11) 3.488 .
H(5) O(1) 2.359 .
H(5) O(1) 2.481 2_776
H(5) N(1) 3.568 1_655
H(5) N(2) 2.906 .
H(5) C(6) 2.986 .
H(5) C(7) 2.175 .
H(5) C(8) 3.494 2_776
H(5) C(9) 2.134 .
H(5) C(10) 3.408 .
H(5) C(12) 3.443 .
H(5) C(16) 3.256 1_655
H(5) C(16) 3.463 2_676
H(5) H(5) 2.439 2_776
H(5) H(6) 2.412 .
H(5) H(9) 2.572 1_655
H(5) H(9) 2.834 2_676
H(5) H(11) 3.458 1_655
H(5) H(11) 3.316 2_676
H(5) H(18) 3.595 2_667
H(6) O(1) 2.912 2_776
H(6) O(2) 3.589 2_767
H(6) C(2) 3.259 1_665
H(6) C(6) 3.476 1_655
H(6) C(7) 3.242 .
H(6) C(8) 2.035 .
H(6) C(10) 2.025 .
H(6) C(11) 3.259 .
H(6) C(16) 3.471 2_776
H(6) H(2) 2.823 1_665
H(6) H(3) 3.410 1_665
H(6) H(5) 2.412 .
H(6) H(7) 2.348 .
H(6) H(11) 2.545 2_776
H(6) H(17) 3.515 2_767
H(6) H(18) 3.552 2_767
H(7) O(2) 2.702 2_767
H(7) C(8) 3.312 .
H(7) C(9) 2.085 .
H(7) C(11) 2.021 .
H(7) C(12) 3.265 .
H(7) C(19) 3.430 2_767
H(7) C(20) 2.751 2_767
H(7) C(21) 3.021 2_767
H(7) C(23) 3.316 2_767
H(7) H(2) 3.564 1_665
H(7) H(6) 2.348 .
H(7) H(8) 2.425 .
H(7) H(12) 2.959 1_655
H(7) H(13) 3.548 2_667
H(7) H(14) 3.223 2_767
H(7) H(18) 2.974 2_767
H(8) C(7) 3.339 .
H(8) C(9) 3.393 .
H(8) C(10) 2.151 .
H(8) C(12) 2.078 .
H(8) C(13) 2.829 .
H(8) C(17) 2.925 .
H(8) C(18) 3.178 1_655
H(8) C(19) 3.583 2_667
H(8) C(22) 2.858 .
H(8) H(7) 2.425 .
H(8) H(8) 3.226 2_767
H(8) H(12) 2.203 1_655
H(8) H(13) 3.520 1_655
H(8) H(13) 2.756 2_667
H(8) H(15) 2.684 .
H(9) O(1) 3.039 1_455
H(9) O(1) 3.600 .
H(9) O(1) 3.344 2_676
H(9) N(1) 2.073 .
H(9) C(3) 3.441 2_566
H(9) C(4) 2.660 .
H(9) C(5) 2.669 .
H(9) C(6) 3.586 1_455
H(9) C(6) 3.194 .
H(9) C(7) 3.449 1_455
H(9) C(8) 2.950 1_455
H(9) H(3) 2.474 2_566
H(9) H(4) 2.158 .
H(9) H(5) 2.572 1_455
H(9) H(5) 2.834 2_676
H(9) H(10) 1.567 .
H(9) H(11) 1.766 .
H(9) H(17) 3.471 1_564
H(10) O(1) 3.284 .
H(10) N(1) 2.014 .
H(10) C(1) 3.076 2_666
H(10) C(2) 3.125 2_666
H(10) C(3) 3.132 2_666
H(10) C(4) 2.817 .
H(10) C(4) 3.070 2_666
H(10) C(5) 2.755 .
H(10) C(5) 3.021 2_666
H(10) C(6) 3.003 .
H(10) C(15) 3.044 2_666
H(10) H(1) 3.559 2_666
H(10) H(3) 2.773 2_566
H(10) H(4) 2.328 .
H(10) H(4) 3.571 2_666
H(10) H(9) 1.567 .
H(10) H(11) 1.575 .
H(10) H(17) 2.909 1_564
H(11) O(1) 2.250 .
H(11) O(1) 2.891 2_676
H(11) N(1) 2.013 .
H(11) C(2) 3.563 2_666
H(11) C(3) 3.553 2_666
H(11) C(5) 3.289 .
H(11) C(6) 2.417 .
H(11) C(6) 3.448 2_676
H(11) C(9) 3.433 2_776
H(11) H(4) 3.488 .
H(11) H(5) 3.458 1_455
H(11) H(5) 3.316 2_676
H(11) H(6) 2.545 2_776
H(11) H(9) 1.766 .
H(11) H(10) 1.575 .
H(11) H(17) 3.149 1_564
H(12) C(1) 3.057 .
H(12) C(10) 3.134 1_455
H(12) C(11) 2.745 1_455
H(12) C(13) 2.668 .
H(12) C(14) 3.064 .
H(12) C(15) 3.269 .
H(12) C(17) 2.074 .
H(12) C(19) 2.079 .
H(12) C(20) 3.304 .
H(12) C(22) 3.291 .
H(12) H(1) 2.670 .
H(12) H(7) 2.959 1_455
H(12) H(8) 2.203 1_455
H(12) H(13) 2.336 .
H(12) H(15) 2.958 1_455
H(13) O(2) 2.705 .
H(13) C(10) 3.390 2_667
H(13) C(11) 2.864 2_667
H(13) C(12) 3.379 2_667
H(13) C(17) 3.282 .
H(13) C(18) 2.023 .
H(13) C(20) 2.068 .
H(13) C(21) 3.587 1_455
H(13) C(21) 3.282 .
H(13) C(23) 2.562 .
H(13) H(7) 3.548 2_667
H(13) H(8) 3.520 1_455
H(13) H(8) 2.756 2_667
H(13) H(12) 2.336 .
H(13) H(14) 3.288 1_455
H(13) H(15) 3.407 1_455
H(13) H(16) 2.381 .
H(13) H(17) 3.502 .
H(13) H(18) 2.307 .
H(14) O(2) 2.458 .
H(14) C(17) 3.352 .
H(14) C(19) 3.283 .
H(14) C(20) 2.052 .
H(14) C(21) 3.043 2_757
H(14) C(22) 2.117 .
H(14) C(22) 3.469 2_757
H(14) H(1) 3.589 2_657
H(14) H(2) 3.355 2_657
H(14) H(7) 3.223 2_767
H(14) H(13) 3.288 1_655
H(14) H(14) 2.213 2_757
H(14) H(15) 2.362 .
H(14) H(15) 3.076 2_757
H(14) H(16) 3.115 1_655
H(14) H(16) 3.311 2_657
H(15) C(1) 3.007 1_655
H(15) C(2) 2.910 1_655
H(15) C(11) 3.204 .
H(15) C(12) 3.139 .
H(15) C(13) 2.745 .
H(15) C(17) 2.098 .
H(15) C(18) 3.290 .
H(15) C(18) 3.498 1_655
H(15) C(20) 3.265 .
H(15) C(21) 2.005 .
H(15) H(1) 2.890 1_655
H(15) H(2) 2.694 1_655
H(15) H(8) 2.684 .
H(15) H(12) 2.958 1_655
H(15) H(13) 3.407 1_655
H(15) H(14) 2.362 .
H(15) H(14) 3.076 2_757
H(15) H(16) 3.125 2_657
H(16) O(2) 1.959 .
H(16) C(2) 3.462 2_557
H(16) C(9) 3.575 2_667
H(16) C(10) 3.472 2_667
H(16) C(19) 2.754 .
H(16) C(20) 2.618 .
H(16) C(21) 3.305 2_657
H(16) C(22) 3.144 2_657
H(16) H(1) 3.284 2_657
H(16) H(2) 2.665 2_557
H(16) H(13) 2.381 .
H(16) H(14) 3.115 1_455
H(16) H(14) 3.311 2_657
H(16) H(15) 3.125 2_657
H(16) H(17) 1.552 .
H(16) H(18) 1.552 .
H(17) O(2) 1.958 .
H(17) C(1) 2.973 2_657
H(17) C(2) 3.418 2_657
H(17) C(16) 3.358 1_546
H(17) C(20) 3.170 .
H(17) H(1) 2.600 2_657
H(17) H(2) 3.077 2_557
H(17) H(2) 3.431 2_657
H(17) H(3) 3.088 2_557
H(17) H(6) 3.515 2_767
H(17) H(9) 3.471 1_546
H(17) H(10) 2.909 1_546
H(17) H(11) 3.149 1_546
H(17) H(13) 3.502 .
H(17) H(16) 1.552 .
H(17) H(18) 1.551 .
H(18) O(2) 1.957 .
H(18) C(7) 2.901 2_667
H(18) C(8) 3.016 2_667
H(18) C(9) 3.115 2_667
H(18) C(10) 3.128 2_667
H(18) C(11) 3.030 2_667
H(18) C(12) 2.925 2_667
H(18) C(19) 2.736 .
H(18) C(20) 2.593 .
H(18) H(5) 3.595 2_667
H(18) H(6) 3.552 2_767
H(18) H(7) 2.974 2_767
H(18) H(13) 2.307 .
H(18) H(16) 1.552 .
H(18) H(17) 1.551 .

loop_
_geom_torsion_atom_site_label_1
_geom_torsion_atom_site_label_2
_geom_torsion_atom_site_label_3
_geom_torsion_atom_site_label_4
_geom_torsion
C(23) O(2) C(20) C(19) -2.3(3)
C(23) O(2) C(20) C(21) 176.0(2)
C(5) N(1) C(6) O(1) 172.91(19)
C(5) N(1) C(6) N(2) -7.5(2)
C(6) N(1) C(5) C(4) -171.35(19)
C(6) N(1) C(5) C(15) 7.2(2)
C(16) N(1) C(5) C(4) 5.6(2)
C(16) N(1) C(5) C(15) -175.84(17)
C(16) N(1) C(6) O(1) -4.1(2)
C(16) N(1) C(6) N(2) 175.44(16)
C(6) N(2) C(7) C(8) -3.4(3)
C(6) N(2) C(7) C(12) 175.07(18)
C(7) N(2) C(6) O(1) 4.4(3)
C(7) N(2) C(6) N(1) -175.21(17)
C(6) N(2) C(14) C(13) -174.77(18)
C(6) N(2) C(14) C(15) 7.9(2)
C(14) N(2) C(6) O(1) 179.30(19)
C(14) N(2) C(6) N(1) -0.3(2)
C(7) N(2) C(14) C(13) 0.9(2)
C(7) N(2) C(14) C(15) -176.51(16)
C(14) N(2) C(7) C(8) -179.1(2)
C(14) N(2) C(7) C(12) -0.6(2)
C(2) C(1) C(15) C(5) -1.2(2)
C(2) C(1) C(15) C(14) -179.03(19)
C(15) C(1) C(2) C(3) -0.3(3)
C(1) C(2) C(3) C(4) 1.2(3)
C(2) C(3) C(4) C(5) -0.7(3)
C(3) C(4) C(5) N(1) 177.75(18)
C(3) C(4) C(5) C(15) -0.8(3)
N(1) C(5) C(15) C(1) -176.86(17)
N(1) C(5) C(15) C(14) 1.1(2)
C(4) C(5) C(15) C(1) 1.7(2)
C(4) C(5) C(15) C(14) 179.66(18)
N(2) C(7) C(8) C(9) 179.4(2)
N(2) C(7) C(12) C(11) -178.29(17)
N(2) C(7) C(12) C(13) 0.1(2)
C(8) C(7) C(12) C(11) 0.4(3)
C(8) C(7) C(12) C(13) 178.76(18)
C(12) C(7) C(8) C(9) 1.2(3)
C(7) C(8) C(9) C(10) -1.3(3)
C(8) C(9) C(10) C(11) -0.1(3)
C(9) C(10) C(11) C(12) 1.7(3)
C(10) C(11) C(12) C(7) -1.8(2)
C(10) C(11) C(12) C(13) -179.7(2)
C(7) C(12) C(13) C(14) 0.4(2)
C(7) C(12) C(13) C(17) -177.54(18)
C(11) C(12) C(13) C(14) 178.5(2)
C(11) C(12) C(13) C(17) 0.6(3)
C(12) C(13) C(14) N(2) -0.8(2)
C(12) C(13) C(14) C(15) 175.9(2)
C(12) C(13) C(17) C(18) 119.9(2)
C(12) C(13) C(17) C(22) -57.2(3)
C(14) C(13) C(17) C(18) -57.6(3)
C(14) C(13) C(17) C(22) 125.3(2)
C(17) C(13) C(14) N(2) 177.04(19)
C(17) C(13) C(14) C(15) -6.3(3)
N(2) C(14) C(15) C(1) 169.94(18)
N(2) C(14) C(15) C(5) -7.9(2)
C(13) C(14) C(15) C(1) -6.6(3)
C(13) C(14) C(15) C(5) 175.6(2)
C(13) C(17) C(18) C(19) -179.94(19)
C(13) C(17) C(22) C(21) 179.3(2)
C(18) C(17) C(22) C(21) 2.0(3)
C(22) C(17) C(18) C(19) -2.7(3)
C(17) C(18) C(19) C(20) 1.2(3)
C(18) C(19) C(20) O(2) 179.3(2)
C(18) C(19) C(20) C(21) 1.0(3)
O(2) C(20) C(21) C(22) 179.9(2)
C(19) C(20) C(21) C(22) -1.7(3)
C(20) C(21) C(22) C(17) 0.1(2)

loop_
_cod_related_entry_id
_cod_related_entry_database
_cod_related_entry_code
1 ChemSpider 30660159
